data_2006796
loop_
_publ_author_name
'Knobler, Carolyn B.'
'Maverick, Emily F.'
'Trueblood, Kenneth N.'
'Ho, Siew Peng'

_publ_section_title
;
 A K^+^ Complex of a [2.1]Cryptahemispherand at 295K
;
_journal_issue 12
_journal_name_full 'Acta Crystallographica Section C'
_journal_page_first 1832
_journal_page_last 1834
_journal_paper_doi 10.1107/S0108270197009542
_journal_volume 53
_journal_year 1997
_chemical_formula_iupac '[K(C36 H48 N2 O6)]SCN'
_chemical_formula_sum 'C37 H48 K N3 O6 S'
_chemical_formula_weight 701.94
_chemical_name_systematic
;
(33,34,35-Trimethoxy-5,10,15-trimethyl-22,25,30-trioxa-1,19-diazapentacyclo
[17.5.5.1^3,7^,1^8,12^.1^13,17^]
pentatriaconta-3,5,7(35),8,10,12(34),13,15,17(33)-nonaene
potassium thiocyanate
;
_space_group_IT_number 62
_symmetry_cell_setting orthorhombic
_symmetry_space_group_name_Hall '-P 2ac 2n'
_symmetry_space_group_name_H-M 'P n m a'
_audit_creation_method SHELXL
_cell_angle_alpha 90.00
_cell_angle_beta 90.00
_cell_angle_gamma 90.00
_cell_formula_units_Z 4
_cell_length_a 21.210(9)
_cell_length_b 14.745(6)
_cell_length_c 11.807(5)
_cell_measurement_reflns_used 25
_cell_measurement_temperature 295(2)
_cell_measurement_theta_max 10.5
_cell_measurement_theta_min 7.5
_cell_volume 3693(3)
_computing_cell_refinement 'UCLA Crystallographic Package (1984)'
_computing_data_collection 'UCLA Crystallographic Package (1984)'
_computing_data_reduction 'UCLA Crystallographic Package (1984)'
_computing_molecular_graphics 'SHELXTL (Sheldrick, 1995)'
_computing_publication_material 'local programs'
_computing_structure_refinement 'SHELXL93 (Sheldrick, 1993)'
_computing_structure_solution 'MULTAN80  (Declercq et al., 1979)'
_diffrn_ambient_temperature 295(2)
_diffrn_measurement_device 'Syntex P\=1 (Crystal Logic)'
_diffrn_measurement_method 'profiles from \q/2\q scans'
_diffrn_radiation_monochromator graphite
_diffrn_radiation_source 'fine-focus sealed tube'
_diffrn_radiation_type MoK\a
_diffrn_radiation_wavelength 0.7107
_diffrn_reflns_av_R_equivalents 0.0000
_diffrn_reflns_av_sigmaI/netI 0.0547
_diffrn_reflns_limit_h_max 27
_diffrn_reflns_limit_h_min 0
_diffrn_reflns_limit_k_max 18
_diffrn_reflns_limit_k_min 0
_diffrn_reflns_limit_l_max 15
_diffrn_reflns_limit_l_min 0
_diffrn_reflns_number 4189
_diffrn_reflns_theta_max 27.00
_diffrn_reflns_theta_min 1.92
_diffrn_standards_decay_% none
_diffrn_standards_interval_count 97
_diffrn_standards_number 3
_exptl_absorpt_coefficient_mu 0.248
_exptl_absorpt_correction_type none
_exptl_crystal_colour colorless
_exptl_crystal_density_diffrn 1.263
_exptl_crystal_density_meas ?
_exptl_crystal_description 'cut parallelepiped'
_exptl_crystal_F_000 1492
_exptl_crystal_size_max 0.54
_exptl_crystal_size_mid 0.43
_exptl_crystal_size_min 0.30
_refine_diff_density_max 0.427
_refine_diff_density_min -0.389
_refine_ls_extinction_method none
_refine_ls_goodness_of_fit_all 1.071
_refine_ls_goodness_of_fit_obs 1.228
_refine_ls_hydrogen_treatment
; H atoms riding; fixed C-H distances, <U^2^>(H) = 1.2U~eq~(C),
  except for CH~3~ groups, for which factor was 1.5;
  CH~3~ groups rotating about C-C or O-C bond
;
_refine_ls_matrix_type full
_refine_ls_number_parameters 232
_refine_ls_number_reflns 4189
_refine_ls_number_restraints 9
_refine_ls_restrained_S_all 1.075
_refine_ls_restrained_S_obs 1.233
_refine_ls_R_factor_all 0.1167
_refine_ls_R_factor_obs .0755
_refine_ls_shift/esd_max 0.351
_refine_ls_shift/esd_mean 0.039
_refine_ls_structure_factor_coef Fsqd
_refine_ls_weighting_details 'w = 1/[\s^2^(Fo^2^)+(0.0902P)^2^+2.7738P] where P = (Fo^2^+2Fc^2^)/3'
_refine_ls_weighting_scheme calc
_refine_ls_wR_factor_all 0.2207
_refine_ls_wR_factor_obs .2016
_reflns_number_observed 2721
_reflns_number_total 4189
_reflns_observed_criterion >2sigma(I)
_cod_data_source_file fg1280.cif
_cod_data_source_block DUGBOW
_cod_depositor_comments
;
The following automatic conversions were performed:
'_geom_bond_publ_flag' value 'No' changed to 'no' according to
'/home/saulius/struct/CIF-dictionaries/cif_core.dic' dictionary named
'cif_core.dic' version 2.4.1 from 2010-06-29 (43 times).

Automatic conversion script
Id: cif_fix_enum 1527 2010-12-29 10:47:43Z saulius 

The following automatic conversions were performed:

'_geom_bond_publ_flag' value 'No' changed to 'no' according to
/home/saulius/struct/CIF-dictionaries/cif_core.dic dictionary named
'cif_core.dic' version 2.4.1 from 2010-06-29 (43
times).

'_geom_angle_publ_flag' value 'No' changed to 'no' according
to /home/saulius/struct/CIF-dictionaries/cif_core.dic dictionary
named 'cif_core.dic' version 2.4.1 from 2010-06-29 (66
times).

'_geom_torsion_publ_flag' value 'No' changed to 'no'
according to /home/saulius/struct/CIF-dictionaries/cif_core.dic
dictionary named 'cif_core.dic' version 2.4.1 from 2010-06-29 (50
times).

Automatic conversion script
Id: cif_fix_values 1715 2011-07-08 13:25:40Z adriana 

The following automatic conversions were performed:

'_exptl_crystal_density_meas' value 'not measured' was changed to '?'
- the value is perceived as not measured.

Automatic conversion script
Id: cif_fix_values 3008 2015-01-20 13:52:24Z robertas 

The following automatic conversions were performed:

'_refine_ls_weighting_scheme' value 'calc w =
1/[\s^2^(Fo^2^)+(0.0902P)^2^+2.7738P] where P = (Fo^2^+2Fc^2^)/3' was
changed to 'calc'. New tag '_refine_ls_weighting_details' was
created. The value of the new tag was set to 'w =
1/[\s^2^(Fo^2^)+(0.0902P)^2^+2.7738P] where P = (Fo^2^+2Fc^2^)/3'.

Automatic conversion script
Id: cif_fix_values 3143 2015-03-26 13:38:13Z robertas 
;
_cod_original_sg_symbol_H-M Pnma
_cod_database_code 2006796

loop_
_symmetry_equiv_pos_as_xyz
'x, y, z'
'-x, y+1/2, -z'
'-x+1/2, y+1/2, z+1/2'
'x+1/2, y, -z+1/2'
'-x, -y, -z'
'x, -y-1/2, z'
'x-1/2, -y-1/2, -z-1/2'
'-x-1/2, -y, z-1/2'

loop_
_atom_site_aniso_label
_atom_site_aniso_U_11
_atom_site_aniso_U_22
_atom_site_aniso_U_33
_atom_site_aniso_U_12
_atom_site_aniso_U_13
_atom_site_aniso_U_23
K50 .0504(5) .0708(7) .0583(6) .000 -.0081(4) .000
C1 .057(2) .050(2) .082(2) .000(2) -.016(2) .001(2)
C2 .080(2) .051(2) .094(3) .007(2) -.026(2) -.016(2)
C3 .074(2) .066(2) .082(2) .020(2) -.017(2) -.019(2)
C4 .098(3) .108(4) .133(4) .034(3) -.019(3) -.062(3)
C5 .055(2) .069(2) .077(2) .015(2) -.008(2) -.012(2)
C6 .052(2) .052(2) .062(2) .0084(14) -.0090(14) -.0044(15)
C7 .056(2) .049(2) .065(2) .0054(14) -.0060(15) -.0001(15)
O8 .0542(12) .0647(14) .0673(14) .0084(10) -.0017(11) -.0036(12)
C9 .094(3) .130(4) .067(2) .029(3) .012(2) .008(3)
C10 .0418(14) .053(2) .060(2) .0032(13) .0004(13) -.0041(15)
C11 .0449(15) .057(2) .065(2) .0085(14) -.0051(14) .001(2)
C12 .040(2) .062(3) .056(2) .000 -.001(2) .000
C13 .052(2) .075(3) .067(3) .000 -.012(2) .000
C16 .042(2) .058(3) .055(2) .000 -.003(2) .000
O17 .046(2) .064(2) .057(2) .000 -.0094(14) .000
C18 .067(3) .118(5) .065(3) .000 -.008(3) .000
C28 .065(2) .058(2) .108(3) -.011(2) -.015(2) .001(2)
N29 .0518(14) .059(2) .077(2) -.0044(13) -.0113(13) -.0040(15)
C30 .077(2) .080(3) .072(2) .003(2) -.011(2) -.020(2)
C31 .075(2) .087(3) .057(2) .001(2) -.017(2) -.013(2)
O32 .066(2) .075(2) .052(2) .000 -.013(2) .000
C51 .091(5) .101(5) .099(5) .000 .038(4) .000
N52 .084(4) .178(7) .092(4) .000 -.022(3) .000
S53 .122(2) .132(2) .0893(13) .000 .0114(11) .000

loop_
_atom_site_label
_atom_site_fract_x
_atom_site_fract_y
_atom_site_fract_z
_atom_site_U_iso_or_equiv
_atom_site_thermal_displace_type
_atom_site_calc_flag
_atom_site_refinement_flags
_atom_site_occupancy
_atom_site_disorder_group
_atom_site_type_symbol
K50 .28232(5) .2500 .38642(9) .0598(3) Uani d S 1 . K+
C1 .3724(2) .0007(2) .2993(3) .0629(9) Uani d . 1 . C
C2 .4085(2) -.0531(2) .2285(4) .0748(11) Uani d . 1 . C
H2 .3882 -.0973 .1857 .090 Uiso calc R 1 . H
C3 .4728(2) -.0445(3) .2181(3) .0741(10) Uani d . 1 . C
C4 .5116(2) -.1076(4) .1435(5) .113(2) Uani d . 1 . C
H4A .5128 -.0842 .0677 .169 Uiso calc R 1 . H
H4B .4927 -.1668 .1431 .169 Uiso calc R 1 . H
H4C .5537 -.1117 .1728 .169 Uiso calc R 1 . H
C5 .5012(2) .0257(2) .2764(3) .0669(9) Uani d . 1 . C
H5 .5444 .0346 .2684 .080 Uiso calc R 1 . H
C6 .46748(14) .0834(2) .3466(3) .0554(8) Uani d . 1 . C
C7 .4034(2) .0670(2) .3617(3) .0566(8) Uani d . 1 . C
O8 .36864(10) .1184(2) .4366(2) .0621(6) Uani d . 1 . O
C9 .3853(2) .1078(4) .5524(3) .0970(15) Uani d . 1 . C
H9A .3746 .0477 .5770 .145 Uiso calc R 1 . H
H9B .3628 .1514 .5972 .145 Uiso calc R 1 . H
H9C .4298 .1172 .5612 .145 Uiso calc R 1 . H
C10 .49627(13) .1675(2) .3912(3) .0517(7) Uani d . 1 . C
C11 .54589(14) .1695(2) .4685(3) .0556(8) Uani d . 1 . C
H11 .56264 .1149 .4942 .067 Uiso calc R 1 . H
C12 .5710(2) .2500 .5082(4) .0528(10) Uani d S 1 . C
C13 .6220(2) .2500 .5971(4) .0645(12) Uani d S 1 . C
H13A .6448 .1938 .5938 .097 Uiso calc PR .50 . H
H13B .6032 .2566 .6707 .097 Uiso calc PR .50 . H
H13C .6504 .2995 .5835 .097 Uiso calc PR .50 . H
C16 .4721(2) .2500 .3529(4) .0516(10) Uani d S 1 . C
O17 .42149(14) .2500 .2793(3) .0557(8) Uani d S 1 . O
C18 .4376(3) .2500 .1623(5) .083(2) Uani d S 1 . C
H18A .4719 .2087 .1497 .125 Uiso calc PR .50 . H
H18B .4501 .3100 .1399 .125 Uiso calc PR .50 . H
H18C .4018 .2313 .1185 .125 Uiso calc PR .50 . H
C28 .3024(2) -.0125(3) .3099(4) .0768(11) Uani d . 1 . C
H28A .2907 -.0663 .2675 .092 Uiso calc R 1 . H
H28B .2925 -.0237 .3888 .092 Uiso calc R 1 . H
N29 .26323(12) .0642(2) .2697(3) .0627(7) Uani d D 1 . N
C30 .2772(2) .0861(3) .1514(3) .0762(10) Uani d . 1 . C
H30A .2639 .0355 .1047 .091 Uiso calc R 1 . H
H30B .3225 .0919 .1433 .091 Uiso calc R 1 . H
C31 .2470(2) .1711(3) .1059(3) .0730(10) Uani d . 1 . C
H31A .2538 .1744 .0248 .088 Uiso calc R 1 . H
H31B .2019 .1687 .1192 .088 Uiso calc R 1 . H
O32 .2722(2) .2500 .1580(3) .0646(9) Uani d S 1 . O
C38 .1977(3) .0341(7) .2641(6) .071(2) Uiso d PD .50 . C
H38A .1953 -.0289 .2409 .085 Uiso calc PR .50 . H
H38B .1739 .0707 .2110 .085 Uiso calc PR .50 . H
C39 .1730(4) .0460(5) .3831(6) .073(2) Uiso d PD .50 . C
H39A .1307 .0210 .3860 .087 Uiso calc PR .50 . H
H39B .1991 .0100 .4335 .087 Uiso calc PR .50 . H
O40 .1707(3) .1361(4) .4266(5) .082(2) Uiso d PD .50 . O
C41 .1126(3) .1796(4) .3997(7) .077(2) Uiso d PD .50 . C
H41A .0777 .1489 .4366 .093 Uiso calc PR .50 . H
H41B .1055 .1786 .3185 .093 Uiso calc PR .50 . H
C42 .1177(3) .2763(3) .4415(6) .074(2) Uiso d PD .50 . C
H42A .0766 .3051 .4405 .089 Uiso calc PR .50 . H
H42B .1336 .2773 .5186 .089 Uiso calc PR .50 . H
O43 .1598(2) .3229(3) .3684(4) .0741(13) Uiso d PD .50 . O
C44 .1691(3) .4140(4) .4046(6) .059(2) Uiso d PD .50 . C
H44A .1982 .4170 .4678 .071 Uiso calc PR .50 . H
H44B .1296 .4421 .4264 .071 Uiso calc PR .50 . H
C45 .1965(2) .4589(6) .3001(7) .063(2) Uiso d PD .50 . C
H45A .1700 .4434 .2361 .076 Uiso calc PR .50 . H
H45B .1939 .5240 .3104 .076 Uiso calc PR .50 . H
C51 .2763(4) .2500 .7110(7) .097(2) Uani d S 1 . C
N52 .2434(3) .2500 .6417(6) .118(2) Uani d S 1 . N
S53 .32092(11) .2500 .8199(2) .1147(7) Uani d S 1 . S

loop_
_atom_type_symbol
_atom_type_description
_atom_type_scat_dispersion_real
_atom_type_scat_dispersion_imag
_atom_type_scat_source
K K+ 0.2009 0.2494 'International Tables Vol C Tables 4.2.6.8 and 6.1.1.4'
C C 0.0033 0.0016 'International Tables Vol C Tables 4.2.6.8 and 6.1.1.4'
O O 0.0106 0.0060 'International Tables Vol C Tables 4.2.6.8 and 6.1.1.4'
N N 0.0061 0.0033 'International Tables Vol C Tables 4.2.6.8 and 6.1.1.4'
S S 0.1246 0.1234 'International Tables Vol C Tables 4.2.6.8 and 6.1.1.4'
H H 0.0000 0.0000 'International Tables Vol C Tables 4.2.6.8 and 6.1.1.4'

loop_
_geom_angle_atom_site_label_1
_geom_angle_atom_site_label_2
_geom_angle_atom_site_label_3
_geom_angle_site_symmetry_1
_geom_angle_site_symmetry_3
_geom_angle
_geom_angle_publ_flag
O32 K50 O8 . . 105.60(7) no
O8 K50 O8 6_565 . 90.48(11) no
O32 K50 O43 . . 81.48(13) no
O8 K50 O43 . . 154.74(11) no
O32 K50 O40 . . 95.58(13) no
O8 K50 O40 . . 95.68(13) no
O43 K50 O40 . . 59.2(2) no
O32 K50 N29 . . 62.98(6) no
O8 K50 N29 6_565 . 144.40(8) no
O8 K50 N29 . . 63.60(7) no
O43 K50 N29 . . 100.57(12) no
O40 K50 N29 . . 57.38(12) no
O32 K50 N29 . 6_565 62.98(6) no
O8 K50 N29 . 6_565 144.40(8) no
O43 K50 N29 . 6_565 60.54(10) no
O40 K50 N29 . 6_565 118.18(13) no
N29 K50 N29 . 6_565 124.68(12) no
O32 K50 N52 . . 160.15(14) no
O8 K50 N52 . . 88.17(10) no
O43 K50 N52 . . 80.2(2) no
O40 K50 N52 . . 68.39(14) no
N29 K50 N52 . . 113.27(7) no
C2 C1 C7 . . 117.6(3) no
C2 C1 C28 . . 121.4(3) no
C7 C1 C28 . . 121.0(3) no
C3 C2 C1 . . 123.3(3) no
C2 C3 C5 . . 117.2(3) no
C2 C3 C4 . . 122.1(4) no
C5 C3 C4 . . 120.8(4) no
C3 C5 C6 . . 122.2(3) no
C5 C6 C7 . . 118.3(3) no
C5 C6 C10 . . 120.9(3) no
C7 C6 C10 . . 120.2(3) no
O8 C7 C1 . . 118.3(3) no
O8 C7 C6 . . 120.6(3) no
C1 C7 C6 . . 121.0(3) no
C7 O8 C9 . . 115.1(3) no
C7 O8 K50 . . 127.6(2) no
C9 O8 K50 . . 116.9(2) no
C11 C10 C16 . . 118.2(3) no
C11 C10 C6 . . 124.2(3) no
C16 C10 C6 . . 117.6(3) no
C12 C11 C10 . . 122.1(3) no
C11 C12 C11 . 6_565 118.3(4) no
C11 C12 C13 . . 120.8(2) no
C11 C12 C13 6_565 . 120.8(2) no
O17 C16 C10 . . 119.3(2) no
O17 C16 C10 . 6_565 119.3(2) no
C10 C16 C10 . 6_565 121.3(4) no
C16 O17 C18 . . 115.1(4) no
N29 C28 C1 . . 115.4(3) no
C38 N29 C30 . . 102.5(4) no
C38 N29 C28 . . 108.4(5) no
C30 N29 C28 . . 111.1(3) no
N29 C30 C31 . . 116.0(3) no
O32 C31 C30 . . 111.5(3) no
C31 O32 C31 . 6_565 110.0(4) no
N29 C38 C39 . . 104.6(6) no
O40 C39 C38 . . 117.2(7) no
C39 O40 C41 . . 111.7(6) no
O40 C41 C42 . . 106.8(5) no
O43 C42 C41 . . 107.6(5) no
C42 O43 C44 . . 111.2(5) no
O43 C44 C45 . . 102.7(5) no
C44 C45 N29 . 6_565 117.3(5) no
N52 C51 S53 . . 175.9(7) no

loop_
_geom_bond_atom_site_label_1
_geom_bond_atom_site_label_2
_geom_bond_site_symmetry_2
_geom_bond_distance
_geom_bond_publ_flag
K50 O32 . 2.705(4) no
K50 O8 6_565 2.733(2) no
K50 O8 . 2.733(2) no
K50 O43 . 2.821(5) no
K50 O40 . 2.942(6) no
K50 N29 . 3.094(3) no
K50 N29 6_565 3.094(3) no
K50 N52 . 3.125(7) no
C1 C2 . 1.383(5) no
C1 C7 . 1.389(5) no
C1 C28 . 1.504(5) no
C2 C3 . 1.377(6) no
C3 C5 . 1.382(5) no
C3 C4 . 1.522(5) no
C5 C6 . 1.386(4) no
C6 C7 . 1.392(5) no
C6 C10 . 1.479(4) no
C7 O8 . 1.378(4) no
O8 C9 . 1.421(5) no
C10 C11 . 1.394(4) no
C10 C16 . 1.395(4) no
C11 C12 . 1.384(4) no
C12 C11 6_565 1.384(4) no
C12 C13 . 1.507(6) no
C16 O17 . 1.381(5) no
C16 C10 6_565 1.395(4) no
O17 C18 . 1.423(6) no
C28 N29 . 1.481(5) no
N29 C38 . 1.460(5) no
N29 C30 . 1.464(5) no
N29 C45 6_565 1.499(4) no
C30 C31 . 1.505(6) no
C31 O32 . 1.421(4) no
C38 C39 . 1.510(5) no
C39 O40 . 1.425(5) no
O40 C41 . 1.425(5) no
C41 C42 . 1.513(5) no
C42 O43 . 1.420(4) no
O43 C44 . 1.424(5) no
C44 C45 . 1.516(5) no
C45 N29 6_565 1.499(4) no
C51 N52 . 1.076(9) no
C51 S53 . 1.596(10) no

loop_
_geom_torsion_atom_site_label_1
_geom_torsion_atom_site_label_2
_geom_torsion_atom_site_label_3
_geom_torsion_atom_site_label_4
_geom_torsion_site_symmetry_3
_geom_torsion_site_symmetry_4
_geom_torsion
_geom_torsion_publ_flag
C2 C1 C7 C6 . . 5.0(5) no
C2 C1 C7 O8 . . -177.1(3) no
C2 C1 C28 N29 . . -115.4(4) no
C7 C1 C28 N29 . . 65.3(5) no
C7 C1 C2 C3 . . 0.7(6) no
C28 C1 C2 C3 . . -178.6(4) no
C1 C2 C3 C4 . . 177.1(4) no
C1 C2 C3 C5 . . -4.4(6) no
C2 C3 C5 C6 . . 2.6(6) no
C4 C3 C5 C6 . . -178.8(4) no
C3 C5 C6 C7 . . 2.7(5) no
C3 C5 C6 C10 . . -168.7(4) no
C5 C6 C7 C1 . . -6.7(5) no
C5 C6 C7 O8 . . 175.5(3) no
C5 C6 C10 C11 . . -67.2(5) no
C5 C6 C10 C16 . . 112.7(4) no
C7 C6 C10 C11 . . 121.5(4) no
C7 C6 C10 C16 . . -58.6(4) no
C28 C1 C7 C6 . . -175.7(3) no
C1 C7 C6 C10 . . 164.8(3) no
C28 C1 C7 O8 . . 2.2(5) no
C1 C7 O8 C9 . . 116.0(4) no
C10 C6 C7 O8 . . -13.0(5) no
C6 C7 O8 C9 . . -66.1(4) no
C6 C10 C11 C12 . . -179.7(3) no
C6 C10 C16 O17 . . 2.4(4) no
C6 C10 C16 C10 . 6_565 179.6(3) no
C11 C10 C16 O17 . . -177.7(3) no
C11 C10 C16 C10 . 6_565 -0.5(5) no
C16 C10 C11 C12 . . 0.5(5) no
C10 C11 C12 C13 . . 176.2(3) no
C10 C11 C12 C11 . 6_565 -0.4(5) no
C10 C16 O17 C18 . . -91.4(3) no
C1 C28 N29 C30 . . 56.8(4) no
C1 C28 N29 C38 . . 168.7(4) no
C28 N29 C30 C31 . . -171.8(3) no
C28 N29 C38 C39 . . 84.1(6) no
C30 N29 C38 C39 . . -158.3(5) no
C38 N29 C30 C31 . . 72.6(5) no
N29 C30 C31 O32 . . 67.7(4) no
C30 C31 O32 C31 . 6_565 174.6(3) no
N29 C38 C39 O40 . . 63.7(8) no
C38 C39 O40 C41 . . 88.3(8) no
C39 O40 C41 C42 . . -175.5(6) no
O40 C41 C42 O43 . . 72.3(7) no
C41 C42 O43 C44 . . -177.8(6) no
C42 O43 C44 C45 . . -162.7(5) no
O43 C44 C45 N29 . 6_565 -72.8(7) no
C44 C45 N29 C28 6_565 6_565 -100.8(6) no
C44 C45 N29 C30 6_565 6_565 133.7(6) no
